data_7704286
loop_
_publ_author_name
'Feng, Xun'
'Shang, Yapei'
'Zhang, Heng'
'Liu, Xinfang'
'Wang, Xinyi'
'Chen, Nan'
'Wang, Liya'
'Li, Zhongjun'

_publ_section_title
;
 Multi-functional lanthanide-CPs based on tricarboxylphenyl terpyridyl
 ligand as ratiometric luminescent thermometer and highly sensitive ion
 sensor with turn on/off effect.
;
_journal_issue 15
_journal_name_full 'Dalton transactions (Cambridge, England : 2003)'
_journal_page_first 4741
_journal_page_last 4750
_journal_paper_doi 10.1039/d0dt00310g
_journal_volume 49
_journal_year 2020
_chemical_formula_moiety 'C24 H16 Eu N3 O8'
_chemical_formula_sum 'C24 H16 Eu N3 O8'
_chemical_formula_weight 626.36
_space_group_crystal_system monoclinic
_space_group_IT_number 14
_space_group_name_Hall '-P 2ybc'
_space_group_name_H-M_alt 'P 1 21/c 1'
_atom_sites_solution_hydrogens mixed
_atom_sites_solution_primary iterative
_audit_creation_date 2019-06-17
_audit_creation_method
;
Olex2 1.2-alpha
(compiled 2018.07.26 svn.r3523 for OlexSys, GUI svn.r5532)
;
_audit_update_record
;
2019-10-29 deposited with the CCDC.	2020-03-09 downloaded from the CCDC.
;
_cell_angle_alpha 90
_cell_angle_beta 95.143(3)
_cell_angle_gamma 90
_cell_formula_units_Z 4
_cell_length_a 10.7464(4)
_cell_length_b 12.2838(5)
_cell_length_c 18.1760(6)
_cell_measurement_reflns_used 5125
_cell_measurement_temperature 293(2)
_cell_measurement_theta_max 27.3400
_cell_measurement_theta_min 3.9300
_cell_volume 2389.69(15)
_computing_cell_refinement 'CrysAlisPro 1.171.39.46 (Rigaku OD, 2018)'
_computing_data_collection 'CrysAlisPro 1.171.39.46 (Rigaku OD, 2018)'
_computing_data_reduction 'CrysAlisPro 1.171.39.46 (Rigaku OD, 2018)'
_computing_molecular_graphics 'Olex2 (Dolomanov et al., 2009)'
_computing_publication_material 'Olex2 (Dolomanov et al., 2009)'
_computing_structure_refinement 'ShelXL (Sheldrick, 2015)'
_computing_structure_solution 'olex2.solve (Bourhis et al., 2015)'
_diffrn_ambient_temperature 293(2)
_diffrn_detector 'CCD plate'
_diffrn_detector_area_resol_mean 8.0584
_diffrn_detector_type EosS2
_diffrn_measured_fraction_theta_full 0.998
_diffrn_measured_fraction_theta_max 0.849
_diffrn_measurement_details
;
List of Runs (angles in degrees, time in seconds):

  # Type    Start    End  Width  t~exp~   \w     \q     \k     \f   Frames
#--------------------------------------------------------------------------
  1  \w    -20.00  25.00   1.00   11.00    --  -13.80 -99.00 150.00   45
  2  \w    -63.00 -35.00   1.00   11.00    --  -13.80-178.00  90.00   28
  3  \w      9.00  53.00   1.00   11.00    --  -13.80  57.00-150.00   44
  4  \w    -82.00  43.00   1.00   11.00    --  -13.80   0.00  30.00  125
;
_diffrn_measurement_device 'four-circle diffractometer'
_diffrn_measurement_device_type 'SuperNova, Single source at offset/far, EosS2'
_diffrn_measurement_method '\w scans'
_diffrn_orient_matrix_type 'CrysAlisPro convention (1999,Acta A55,543-557)'
_diffrn_orient_matrix_UB_11 -0.0161911000
_diffrn_orient_matrix_UB_12 -0.0120606000
_diffrn_orient_matrix_UB_13 0.0361014000
_diffrn_orient_matrix_UB_21 0.0593886000
_diffrn_orient_matrix_UB_22 0.0186265000
_diffrn_orient_matrix_UB_23 0.0149762000
_diffrn_orient_matrix_UB_31 -0.0245185000
_diffrn_orient_matrix_UB_32 0.0532962000
_diffrn_orient_matrix_UB_33 0.0029477000
_diffrn_radiation_monochromator mirror
_diffrn_radiation_probe x-ray
_diffrn_radiation_type MoK\a
_diffrn_radiation_wavelength 0.71073
_diffrn_reflns_av_R_equivalents 0.0370
_diffrn_reflns_av_unetI/netI 0.0599
_diffrn_reflns_Laue_measured_fraction_full 0.998
_diffrn_reflns_Laue_measured_fraction_max 0.849
_diffrn_reflns_limit_h_max 9
_diffrn_reflns_limit_h_min -14
_diffrn_reflns_limit_k_max 11
_diffrn_reflns_limit_k_min -15
_diffrn_reflns_limit_l_max 21
_diffrn_reflns_limit_l_min -24
_diffrn_reflns_number 12164
_diffrn_reflns_point_group_measured_fraction_full 0.998
_diffrn_reflns_point_group_measured_fraction_max 0.849
_diffrn_reflns_theta_full 25.242
_diffrn_reflns_theta_max 28.359
_diffrn_reflns_theta_min 3.317
_diffrn_source 'micro-focus sealed X-ray tube'
_diffrn_source_type 'SuperNova (Mo) X-ray Source'
_exptl_absorpt_coefficient_mu 2.679
_exptl_absorpt_correction_T_max 1.00000
_exptl_absorpt_correction_T_min 0.70203
_exptl_absorpt_correction_type multi-scan
_exptl_absorpt_process_details
;
CrysAlisPro 1.171.39.46 (Rigaku Oxford Diffraction, 2018)
Empirical absorption correction using spherical harmonics,
 implemented in SCALE3 ABSPACK scaling algorithm.
;
_exptl_crystal_colour 'clear light colourless'
_exptl_crystal_colour_lustre clear
_exptl_crystal_colour_modifier light
_exptl_crystal_colour_primary colourless
_exptl_crystal_density_diffrn 1.741
_exptl_crystal_description block
_exptl_crystal_F_000 1232
_exptl_crystal_size_max 0.26
_exptl_crystal_size_mid 0.22
_exptl_crystal_size_min 0.16
_refine_diff_density_max 0.881
_refine_diff_density_min -0.622
_refine_diff_density_rms 0.122
_refine_ls_extinction_method none
_refine_ls_goodness_of_fit_ref 1.042
_refine_ls_hydrogen_treatment constr
_refine_ls_matrix_type full
_refine_ls_number_parameters 327
_refine_ls_number_reflns 5080
_refine_ls_number_restraints 0
_refine_ls_restrained_S_all 1.042
_refine_ls_R_factor_all 0.0495
_refine_ls_R_factor_gt 0.0377
_refine_ls_shift/su_max 0.001
_refine_ls_shift/su_mean 0.000
_refine_ls_structure_factor_coef Fsqd
_refine_ls_weighting_details 'w=1/[\s^2^(Fo^2^)+(0.0251P)^2^+1.0616P] where P=(Fo^2^+2Fc^2^)/3'
_refine_ls_weighting_scheme calc
_refine_ls_wR_factor_gt 0.0708
_refine_ls_wR_factor_ref 0.0752
_reflns_Friedel_coverage 0.000
_reflns_number_gt 4176
_reflns_number_total 5080
_reflns_threshold_expression 'I > 2\s(I)'
_cod_data_source_file d0dt00310g2.cif
_cod_data_source_block l71-eu_sq
_cod_database_code 7704286
_shelx_shelxl_version_number 2014/7
_chemical_oxdiff_formula 'C H N O Eu'
_shelx_space_group_comment
;
The symmetry employed for this shelxl refinement is uniquely defined
by the following loop, which should always be used as a source of
symmetry information in preference to the above space-group names.
They are only intended as comments.
;
_shelx_estimated_absorpt_t_max 0.674
_shelx_estimated_absorpt_t_min 0.543
_reflns_odcompleteness_completeness 99.70
_reflns_odcompleteness_iscentric 1
_reflns_odcompleteness_theta 25.30
_olex2_refinement_description
;
1. Fixed Uiso
 At 1.2 times of:
  All C(H) groups
 At 1.5 times of:
  All O(H,H) groups
2.a Rotating group:
 O8(H8A,H8B), O7(H7A,H7B)
2.b Aromatic/amide H refined with riding coordinates:
 C2(H2), C4(H4), C14(H14), C11(H11), C16(H16), C17(H17), C18(H18), C19(H19),
 C24(H24), C23(H23), C22(H22), C21(H21)
;
_smtbx_masks_void_probe_radius 1.2
_smtbx_masks_void_truncation_radius 1.2
_olex2_date_sample_data_collection 2018-12-06
_olex2_submission_special_instructions 'No special instructions were received'
_oxdiff_exptl_absorpt_empirical_details
;
Empirical correction (ABSPACK) includes:
- Absorption correction using spherical harmonics
- Frame scaling
;
_oxdiff_exptl_absorpt_empirical_full_max 1.953
_oxdiff_exptl_absorpt_empirical_full_min 0.710

loop_
_space_group_symop_operation_xyz
'x, y, z'
'-x, y+1/2, -z+1/2'
'-x, -y, -z'
'x, -y-1/2, z-1/2'

loop_
_atom_site_label
_atom_site_type_symbol
_atom_site_fract_x
_atom_site_fract_y
_atom_site_fract_z
_atom_site_U_iso_or_equiv
_atom_site_adp_type
_atom_site_occupancy
_atom_site_site_symmetry_order
_atom_site_calc_flag
_atom_site_refinement_flags_posn
_atom_site_refinement_flags_adp
_atom_site_refinement_flags_occupancy
_atom_site_disorder_assembly
_atom_site_disorder_group
Eu1 Eu 0.18244(2) 0.53762(2) 0.63839(2) 0.01863(8) Uani 1 1 d . . . . .
O1 O 0.2040(3) 0.6946(3) 0.70124(17) 0.0338(8) Uani 1 1 d . . . . .
O2 O 0.0559(3) 0.7935(4) 0.7445(2) 0.0793(16) Uani 1 1 d . . . . .
O3 O 0.1473(3) 0.8853(3) 1.01277(16) 0.0302(8) Uani 1 1 d . . . . .
O4 O 0.3412(3) 0.9106(3) 1.05614(16) 0.0352(8) Uani 1 1 d . . . . .
O6 O 0.6093(3) 1.0006(3) 0.79320(16) 0.0302(8) Uani 1 1 d . . . . .
O5 O 0.6875(3) 0.8751(2) 0.87111(18) 0.0343(8) Uani 1 1 d . . . . .
O8 O 0.0574(3) 0.3980(3) 0.58077(19) 0.0374(8) Uani 1 1 d . . . . .
H8A H 0.0834 0.3364 0.5972 0.056 Uiso 1 1 d GR . . . .
H8B H 0.0682 0.3960 0.5349 0.056 Uiso 1 1 d GR . . . .
O7 O 0.1195(3) 0.4538(3) 0.74792(17) 0.0387(9) Uani 1 1 d . . . . .
H7A H 0.0542 0.4159 0.7372 0.058 Uiso 1 1 d GR . . . .
H7B H 0.0966 0.5033 0.7766 0.058 Uiso 1 1 d GR . . . .
N1 N 0.2281(5) 0.9674(4) 0.3774(2) 0.0571(14) Uani 1 1 d . . . . .
N2 N 0.5294(4) 0.8021(3) 0.5750(2) 0.0296(9) Uani 1 1 d . . . . .
N3 N 0.9534(4) 0.6128(3) 0.6298(2) 0.0304(9) Uani 1 1 d . . . . .
C1 C 0.2614(4) 0.8142(3) 0.8004(2) 0.0209(9) Uani 1 1 d . . . . .
C2 C 0.2236(4) 0.8290(3) 0.8708(2) 0.0213(10) Uani 1 1 d . . . . .
H2 H 0.1417 0.8128 0.8797 0.026 Uiso 1 1 calc R . . . .
C3 C 0.3054(4) 0.8675(3) 0.9278(2) 0.0215(10) Uani 1 1 d . . . . .
C4 C 0.4276(4) 0.8908(3) 0.9147(2) 0.0229(10) Uani 1 1 d . . . . .
H4 H 0.4840 0.9143 0.9532 0.028 Uiso 1 1 calc R . . . .
C5 C 0.4662(4) 0.8793(3) 0.8442(2) 0.0213(9) Uani 1 1 d . . . . .
C6 C 0.3841(4) 0.8397(3) 0.7857(2) 0.0186(9) Uani 1 1 d . . . . .
C7 C 0.1661(4) 0.7646(4) 0.7436(3) 0.0310(11) Uani 1 1 d . . . . .
C8 C 0.2633(4) 0.8886(3) 1.0033(2) 0.0204(9) Uani 1 1 d . . . . .
C9 C 0.5963(4) 0.9201(4) 0.8336(2) 0.0236(10) Uani 1 1 d . . . . .
C10 C 0.4304(4) 0.8244(3) 0.7116(2) 0.0199(9) Uani 1 1 d . . . . .
C14 C 0.5390(4) 0.7673(4) 0.7050(2) 0.0251(10) Uani 1 1 d . . . . .
H14 H 0.5799 0.7337 0.7463 0.030 Uiso 1 1 calc R . . . .
C13 C 0.5877(4) 0.7596(4) 0.6370(2) 0.0285(11) Uani 1 1 d . . . . .
C12 C 0.4198(4) 0.8540(3) 0.5800(2) 0.0245(10) Uani 1 1 d . . . . .
C11 C 0.3703(4) 0.8695(3) 0.6479(2) 0.0234(10) Uani 1 1 d . . . . .
H11 H 0.2975 0.9097 0.6503 0.028 Uiso 1 1 calc R . . . .
C15 C 0.3533(5) 0.8943(4) 0.5098(3) 0.0312(11) Uani 1 1 d . . . . .
C16 C 0.2276(5) 0.9177(5) 0.5042(3) 0.0586(17) Uani 1 1 d . . . . .
H16 H 0.1823 0.9090 0.5451 0.070 Uiso 1 1 calc R . . . .
C17 C 0.1684(6) 0.9540(6) 0.4381(4) 0.075(2) Uani 1 1 d . . . . .
H17 H 0.0836 0.9698 0.4358 0.091 Uiso 1 1 calc R . . . .
C18 C 0.3480(6) 0.9427(4) 0.3818(3) 0.0474(15) Uani 1 1 d . . . . .
H18 H 0.3913 0.9513 0.3401 0.057 Uiso 1 1 calc R . . . .
C19 C 0.4122(5) 0.9043(4) 0.4464(3) 0.0405(13) Uani 1 1 d . . . . .
H19 H 0.4960 0.8853 0.4466 0.049 Uiso 1 1 calc R . . . .
C20 C 0.7104(4) 0.7057(4) 0.6314(2) 0.0309(11) Uani 1 1 d . . . . .
C24 C 0.7484(4) 0.6206(4) 0.6755(3) 0.0394(13) Uani 1 1 d . . . . .
H24 H 0.6943 0.5914 0.7075 0.047 Uiso 1 1 calc R . . . .
C23 C 0.8681(5) 0.5764(4) 0.6734(3) 0.0432(14) Uani 1 1 d . . . . .
H23 H 0.8899 0.5178 0.7043 0.052 Uiso 1 1 calc R . . . .
C22 C 0.9138(5) 0.6968(5) 0.5865(3) 0.0534(16) Uani 1 1 d . . . . .
H22 H 0.9698 0.7267 0.5560 0.064 Uiso 1 1 calc R . . . .
C21 C 0.7946(5) 0.7423(5) 0.5840(3) 0.0550(16) Uani 1 1 d . . . . .
H21 H 0.7718 0.7974 0.5504 0.066 Uiso 1 1 calc R . . . .

loop_
_atom_site_aniso_label
_atom_site_aniso_U_11
_atom_site_aniso_U_22
_atom_site_aniso_U_33
_atom_site_aniso_U_23
_atom_site_aniso_U_13
_atom_site_aniso_U_12
Eu1 0.01361(12) 0.02910(14) 0.01319(12) -0.00280(9) 0.00133(8) -0.00001(10)
O1 0.0255(18) 0.0434(19) 0.033(2) -0.0220(16) 0.0051(15) -0.0014(16)
O2 0.027(2) 0.112(4) 0.093(4) -0.069(3) -0.026(2) 0.025(2)
O3 0.0131(15) 0.058(2) 0.0196(17) -0.0048(16) 0.0043(13) -0.0045(15)
O4 0.0172(16) 0.070(2) 0.0189(17) -0.0126(17) 0.0028(13) -0.0007(17)
O6 0.0236(18) 0.0467(19) 0.0199(17) 0.0041(15) -0.0002(14) -0.0089(15)
O5 0.0180(17) 0.0391(19) 0.045(2) 0.0075(17) -0.0035(15) -0.0007(15)
O8 0.0299(19) 0.044(2) 0.037(2) -0.0052(17) -0.0057(16) 0.0026(17)
O7 0.036(2) 0.056(2) 0.0240(18) 0.0005(16) 0.0032(15) -0.0144(18)
N1 0.080(4) 0.070(3) 0.020(2) 0.004(2) -0.005(3) 0.017(3)
N2 0.029(2) 0.040(2) 0.020(2) -0.0033(18) 0.0061(17) 0.0020(19)
N3 0.028(2) 0.032(2) 0.032(2) -0.0062(19) 0.0083(18) 0.0005(19)
C1 0.019(2) 0.023(2) 0.020(2) -0.0048(19) -0.0006(18) 0.0053(19)
C2 0.012(2) 0.028(2) 0.024(2) -0.0067(19) 0.0026(18) -0.0022(19)
C3 0.019(2) 0.027(2) 0.019(2) -0.0009(19) 0.0044(18) 0.001(2)
C4 0.017(2) 0.035(3) 0.016(2) -0.0064(19) -0.0007(18) -0.004(2)
C5 0.018(2) 0.028(2) 0.018(2) -0.0020(19) 0.0030(18) -0.005(2)
C6 0.017(2) 0.028(2) 0.011(2) -0.0007(18) 0.0014(17) 0.0037(19)
C7 0.020(2) 0.044(3) 0.028(3) -0.010(2) -0.003(2) 0.004(2)
C8 0.021(2) 0.025(2) 0.016(2) -0.0005(18) 0.0044(18) -0.002(2)
C9 0.022(2) 0.037(3) 0.012(2) -0.003(2) 0.0052(18) -0.004(2)
C10 0.016(2) 0.031(2) 0.013(2) -0.0023(18) 0.0026(17) -0.0036(19)
C14 0.019(2) 0.039(3) 0.016(2) 0.000(2) 0.0000(18) 0.004(2)
C13 0.025(3) 0.036(3) 0.025(3) -0.004(2) 0.006(2) 0.000(2)
C12 0.021(2) 0.032(3) 0.020(2) -0.001(2) 0.0010(19) -0.002(2)
C11 0.017(2) 0.030(3) 0.022(2) -0.004(2) 0.0020(18) 0.004(2)
C15 0.035(3) 0.035(3) 0.024(3) 0.000(2) 0.002(2) 0.004(2)
C16 0.053(4) 0.102(5) 0.020(3) 0.003(3) 0.000(3) 0.027(4)
C17 0.059(4) 0.121(6) 0.044(4) 0.000(4) -0.008(3) 0.044(4)
C18 0.066(4) 0.055(4) 0.022(3) 0.004(3) 0.005(3) -0.014(3)
C19 0.047(3) 0.051(3) 0.025(3) 0.001(2) 0.006(2) -0.012(3)
C20 0.023(3) 0.046(3) 0.024(3) -0.006(2) 0.007(2) 0.007(2)
C24 0.025(3) 0.042(3) 0.054(4) -0.002(3) 0.019(3) -0.003(2)
C23 0.037(3) 0.037(3) 0.055(4) 0.004(3) 0.003(3) 0.003(3)
C22 0.039(3) 0.082(4) 0.042(3) 0.001(3) 0.023(3) 0.016(3)
C21 0.045(4) 0.081(4) 0.041(3) 0.017(3) 0.016(3) 0.032(3)

loop_
_atom_type_symbol
_atom_type_description
_atom_type_scat_dispersion_real
_atom_type_scat_dispersion_imag
_atom_type_scat_source
C C 0.0033 0.0016 'International Tables Vol C Tables 4.2.6.8 and 6.1.1.4'
H H 0.0000 0.0000 'International Tables Vol C Tables 4.2.6.8 and 6.1.1.4'
Eu Eu -0.1578 3.6682 'International Tables Vol C Tables 4.2.6.8 and 6.1.1.4'
N N 0.0061 0.0033 'International Tables Vol C Tables 4.2.6.8 and 6.1.1.4'
O O 0.0106 0.0060 'International Tables Vol C Tables 4.2.6.8 and 6.1.1.4'

loop_
_geom_angle_atom_site_label_1
_geom_angle_atom_site_label_2
_geom_angle_atom_site_label_3
_geom_angle
_geom_angle_site_symmetry_1
_geom_angle_site_symmetry_3
_geom_angle_publ_flag
O1 Eu1 O3 98.14(11) . 4_575 ?
O1 Eu1 O4 92.39(11) . 4_575 ?
O1 Eu1 O6 81.72(11) . 2_646 ?
O1 Eu1 O5 134.60(11) . 2_646 ?
O1 Eu1 O8 151.40(11) . . ?
O1 Eu1 H8A 157.7 . . ?
O1 Eu1 H8B 155.0 . . ?
O1 Eu1 O7 88.29(12) . . ?
O1 Eu1 H7A 99.6 . . ?
O1 Eu1 H7B 72.5 . . ?
O1 Eu1 N3 77.36(11) . 1_455 ?
O1 Eu1 C8 98.09(12) . 4_575 ?
O1 Eu1 C9 107.72(12) . 2_646 ?
O3 Eu1 O6 125.82(10) 4_575 2_646 ?
O3 Eu1 H8A 93.9 4_575 . ?
O3 Eu1 H8B 65.8 4_575 . ?
O3 Eu1 H7A 139.1 4_575 . ?
O3 Eu1 H7B 148.9 4_575 . ?
O3 Eu1 N3 75.19(11) 4_575 1_455 ?
O3 Eu1 C8 26.79(10) 4_575 4_575 ?
O3 Eu1 C9 115.11(11) 4_575 2_646 ?
O4 Eu1 O3 52.69(9) 4_575 4_575 ?
O4 Eu1 O6 73.13(10) 4_575 2_646 ?
O4 Eu1 O5 74.68(11) 4_575 2_646 ?
O4 Eu1 H8A 109.8 4_575 . ?
O4 Eu1 H8B 92.2 4_575 . ?
O4 Eu1 H7A 160.3 4_575 . ?
O4 Eu1 H7B 153.5 4_575 . ?
O4 Eu1 N3 125.00(11) 4_575 1_455 ?
O4 Eu1 C8 26.08(10) 4_575 4_575 ?
O4 Eu1 C9 67.46(11) 4_575 2_646 ?
O6 Eu1 H8A 106.1 2_646 . ?
O6 Eu1 H8B 123.1 2_646 . ?
O6 Eu1 H7A 93.1 2_646 . ?
O6 Eu1 H7B 83.0 2_646 . ?
O6 Eu1 N3 152.51(11) 2_646 1_455 ?
O6 Eu1 C8 99.15(11) 2_646 4_575 ?
O6 Eu1 C9 26.56(11) 2_646 2_646 ?
O5 Eu1 O3 106.74(10) 2_646 4_575 ?
O5 Eu1 O6 52.91(10) 2_646 2_646 ?
O5 Eu1 H8A 57.4 2_646 . ?
O5 Eu1 H8B 70.2 2_646 . ?
O5 Eu1 H7A 85.8 2_646 . ?
O5 Eu1 H7B 100.2 2_646 . ?
O5 Eu1 N3 145.20(11) 2_646 1_455 ?
O5 Eu1 C8 88.76(11) 2_646 4_575 ?
O5 Eu1 C9 27.05(11) 2_646 2_646 ?
O8 Eu1 O3 80.49(11) . 4_575 ?
O8 Eu1 O4 108.48(11) . 4_575 ?
O8 Eu1 O6 122.38(11) . 2_646 ?
O8 Eu1 O5 71.53(10) . 2_646 ?
O8 Eu1 H8A 16.8 . . ?
O8 Eu1 H8B 16.9 . . ?
O8 Eu1 O7 82.22(12) . . ?
O8 Eu1 H7A 66.6 . . ?
O8 Eu1 H7B 93.9 . . ?
O8 Eu1 N3 74.68(11) . 1_455 ?
O8 Eu1 C8 93.14(12) . 4_575 ?
O8 Eu1 C9 98.44(12) . 2_646 ?
H8A Eu1 H8B 28.1 . . ?
H8A Eu1 H7A 59.7 . . ?
H8A Eu1 H7B 87.6 . . ?
H8B Eu1 H7A 83.5 . . ?
H8B Eu1 H7B 110.8 . . ?
O7 Eu1 O3 154.59(10) . 4_575 ?
O7 Eu1 O4 152.06(11) . 4_575 ?
O7 Eu1 O6 79.34(10) . 2_646 ?
O7 Eu1 O5 85.05(11) . 2_646 ?
O7 Eu1 H8A 73.2 . . ?
O7 Eu1 H8B 98.9 . . ?
O7 Eu1 H7A 16.7 . . ?
O7 Eu1 H7B 16.8 . . ?
O7 Eu1 N3 82.38(12) . 1_455 ?
O7 Eu1 C8 173.19(11) . 4_575 ?
O7 Eu1 C9 85.73(12) . 2_646 ?
H7A Eu1 H7B 27.9 . . ?
N3 Eu1 H8A 87.8 1_455 . ?
N3 Eu1 H8B 79.8 1_455 . ?
N3 Eu1 H7A 73.3 1_455 . ?
N3 Eu1 H7B 73.8 1_455 . ?
N3 Eu1 C8 101.27(12) 1_455 4_575 ?
N3 Eu1 C9 166.95(13) 1_455 2_646 ?
C8 Eu1 H8A 101.1 4_575 . ?
C8 Eu1 H8B 76.3 4_575 . ?
C8 Eu1 H7A 159.7 4_575 . ?
C8 Eu1 H7B 170.0 4_575 . ?
C9 Eu1 H8A 83.6 2_646 . ?
C9 Eu1 H8B 96.8 2_646 . ?
C9 Eu1 H7A 93.9 2_646 . ?
C9 Eu1 H7B 95.9 2_646 . ?
C9 Eu1 C8 90.04(12) 2_646 4_575 ?
C7 O1 Eu1 152.0(3) . . ?
C8 O3 Eu1 92.4(2) . 4_576 ?
C8 O4 Eu1 94.0(2) . 4_576 ?
C9 O6 Eu1 89.7(3) . 2_656 ?
C9 O5 Eu1 91.4(3) . 2_656 ?
Eu1 O8 H8A 109.5 . . ?
Eu1 O8 H8B 109.4 . . ?
H8A O8 H8B 104.4 . . ?
Eu1 O7 H7A 109.5 . . ?
Eu1 O7 H7B 108.7 . . ?
H7A O7 H7B 104.6 . . ?
C18 N1 C17 117.3(5) . . ?
C13 N2 C12 118.0(4) . . ?
C23 N3 Eu1 122.3(3) . 1_655 ?
C23 N3 C22 113.9(4) . . ?
C22 N3 Eu1 123.5(3) . 1_655 ?
C2 C1 C6 120.3(4) . . ?
C2 C1 C7 116.4(4) . . ?
C6 C1 C7 123.2(4) . . ?
C1 C2 H2 119.4 . . ?
C3 C2 C1 121.2(4) . . ?
C3 C2 H2 119.4 . . ?
C2 C3 C4 119.4(4) . . ?
C2 C3 C8 121.4(4) . . ?
C4 C3 C8 119.2(4) . . ?
C3 C4 H4 119.9 . . ?
C3 C4 C5 120.2(4) . . ?
C5 C4 H4 119.9 . . ?
C4 C5 C6 120.9(4) . . ?
C4 C5 C9 116.0(4) . . ?
C6 C5 C9 122.9(4) . . ?
C1 C6 C5 117.9(4) . . ?
C1 C6 C10 122.7(4) . . ?
C5 C6 C10 119.3(4) . . ?
O1 C7 C1 117.4(4) . . ?
O2 C7 O1 124.9(4) . . ?
O2 C7 C1 117.7(4) . . ?
O3 C8 Eu1 60.8(2) . 4_576 ?
O3 C8 C3 119.7(4) . . ?
O4 C8 Eu1 59.9(2) . 4_576 ?
O4 C8 O3 120.1(4) . . ?
O4 C8 C3 120.3(4) . . ?
C3 C8 Eu1 171.1(3) . 4_576 ?
O6 C9 Eu1 63.8(2) . 2_656 ?
O6 C9 O5 122.6(4) . . ?
O6 C9 C5 119.4(4) . . ?
O5 C9 Eu1 61.5(2) . 2_656 ?
O5 C9 C5 117.7(4) . . ?
C5 C9 Eu1 158.5(3) . 2_656 ?
C14 C10 C6 119.9(4) . . ?
C14 C10 C11 117.7(4) . . ?
C11 C10 C6 122.4(4) . . ?
C10 C14 H14 119.9 . . ?
C10 C14 C13 120.1(4) . . ?
C13 C14 H14 119.9 . . ?
N2 C13 C14 122.4(4) . . ?
N2 C13 C20 117.7(4) . . ?
C14 C13 C20 119.9(4) . . ?
N2 C12 C11 121.8(4) . . ?
N2 C12 C15 116.9(4) . . ?
C11 C12 C15 121.3(4) . . ?
C10 C11 C12 119.7(4) . . ?
C10 C11 H11 120.1 . . ?
C12 C11 H11 120.1 . . ?
C16 C15 C12 121.6(4) . . ?
C19 C15 C12 121.9(4) . . ?
C19 C15 C16 116.4(5) . . ?
C15 C16 H16 119.9 . . ?
C15 C16 C17 120.2(5) . . ?
C17 C16 H16 119.9 . . ?
N1 C17 C16 122.8(6) . . ?
N1 C17 H17 118.6 . . ?
C16 C17 H17 118.6 . . ?
N1 C18 H18 118.7 . . ?
N1 C18 C19 122.6(5) . . ?
C19 C18 H18 118.7 . . ?
C15 C19 C18 120.6(5) . . ?
C15 C19 H19 119.7 . . ?
C18 C19 H19 119.7 . . ?
C24 C20 C13 121.6(4) . . ?
C24 C20 C21 116.2(4) . . ?
C21 C20 C13 122.2(5) . . ?
C20 C24 H24 119.6 . . ?
C20 C24 C23 120.7(5) . . ?
C23 C24 H24 119.6 . . ?
N3 C23 C24 124.4(5) . . ?
N3 C23 H23 117.8 . . ?
C24 C23 H23 117.8 . . ?
N3 C22 H22 117.7 . . ?
N3 C22 C21 124.6(5) . . ?
C21 C22 H22 117.7 . . ?
C20 C21 C22 120.1(5) . . ?
C20 C21 H21 120.0 . . ?
C22 C21 H21 120.0 . . ?

loop_
_geom_bond_atom_site_label_1
_geom_bond_atom_site_label_2
_geom_bond_distance
_geom_bond_site_symmetry_2
_geom_bond_publ_flag
Eu1 O1 2.243(3) . ?
Eu1 O3 2.469(3) 4_575 ?
Eu1 O4 2.451(3) 4_575 ?
Eu1 O6 2.502(3) 2_646 ?
Eu1 O5 2.452(3) 2_646 ?
Eu1 O8 2.365(3) . ?
Eu1 H8A 2.7679 . ?
Eu1 H8B 2.7670 . ?
Eu1 O7 2.392(3) . ?
Eu1 H7A 2.7938 . ?
Eu1 H7B 2.7842 . ?
Eu1 N3 2.621(4) 1_455 ?
Eu1 C8 2.826(4) 4_575 ?
Eu1 C9 2.789(4) 2_646 ?
O1 C7 1.247(5) . ?
O2 C7 1.238(5) . ?
O3 Eu1 2.469(3) 4_576 ?
O3 C8 1.275(5) . ?
O4 Eu1 2.451(3) 4_576 ?
O4 C8 1.246(5) . ?
O6 Eu1 2.502(3) 2_656 ?
O6 C9 1.247(5) . ?
O5 Eu1 2.452(3) 2_656 ?
O5 C9 1.269(5) . ?
O8 H8A 0.8512 . ?
O8 H8B 0.8521 . ?
O7 H7A 0.8504 . ?
O7 H7B 0.8506 . ?
N1 C17 1.336(8) . ?
N1 C18 1.319(7) . ?
N2 C13 1.345(5) . ?
N2 C12 1.350(5) . ?
N3 Eu1 2.621(4) 1_655 ?
N3 C23 1.342(6) . ?
N3 C22 1.343(6) . ?
C1 C2 1.388(6) . ?
C1 C6 1.405(5) . ?
C1 C7 1.515(6) . ?
C2 H2 0.9300 . ?
C2 C3 1.381(6) . ?
C3 C4 1.386(6) . ?
C3 C8 1.505(5) . ?
C4 H4 0.9300 . ?
C4 C5 1.390(5) . ?
C5 C6 1.406(5) . ?
C5 C9 1.514(6) . ?
C6 C10 1.488(5) . ?
C8 Eu1 2.826(4) 4_576 ?
C9 Eu1 2.789(4) 2_656 ?
C10 C14 1.377(6) . ?
C10 C11 1.390(5) . ?
C14 H14 0.9300 . ?
C14 C13 1.389(6) . ?
C13 C20 1.488(6) . ?
C12 C11 1.399(6) . ?
C12 C15 1.490(6) . ?
C11 H11 0.9300 . ?
C15 C16 1.376(7) . ?
C15 C19 1.368(6) . ?
C16 H16 0.9300 . ?
C16 C17 1.382(7) . ?
C17 H17 0.9300 . ?
C18 H18 0.9300 . ?
C18 C19 1.389(7) . ?
C19 H19 0.9300 . ?
C20 C24 1.358(6) . ?
C20 C21 1.379(7) . ?
C24 H24 0.9300 . ?
C24 C23 1.400(7) . ?
C23 H23 0.9300 . ?
C22 H22 0.9300 . ?
C22 C21 1.395(7) . ?
C21 H21 0.9300 . ?

loop_
_geom_hbond_atom_site_label_D
_geom_hbond_atom_site_label_H
_geom_hbond_atom_site_label_A
_geom_hbond_distance_DH
_geom_hbond_distance_HA
_geom_hbond_distance_DA
_geom_hbond_angle_DHA
_geom_hbond_site_symmetry_A
O8 H8B O3 0.85 2.40 2.661(4) 98.2 2_546
O7 H7A O2 0.85 1.96 2.738(5) 151.6 2_546
O7 H7B N1 0.85 2.24 2.709(6) 114.8 4_576

loop_
_smtbx_masks_void_nr
_smtbx_masks_void_average_x
_smtbx_masks_void_average_y
_smtbx_masks_void_average_z
_smtbx_masks_void_volume
_smtbx_masks_void_count_electrons
_smtbx_masks_void_content
1 -0.174 -0.117 0.374 66.2 13.7 ?
2 0.174 0.117 0.626 66.2 14.3 ?
3 0.174 0.383 0.126 66.2 13.6 ?
4 -0.174 0.617 0.874 66.2 14.4 ?
